data_1575308
loop_
_publ_author_name
'Ali, Siraj Z.'
'Manno, Nicol&#xe1;s A'
'Shen, Jeff'
'Schenker, Alessia'
'Lipshultz, Jeffrey M.'
'White, Nicholas A.'
'Radosevich, Alexander T.'

_publ_section_title
;
 Nitrilation of carboxylic acids by
 P<sup>III</sup>/P<sup>V</sup>-catalysis.
;
_journal_issue 35
_journal_name_full 'Chemical science'
_journal_page_first 16145
_journal_page_last 16150
_journal_paper_doi 10.1039/d5sc05216e
_journal_volume 16
_journal_year 2025
_chemical_absolute_configuration ad
_chemical_formula_moiety 'C11 H11 O2, C8 H12 N'
_chemical_formula_sum 'C19 H23 N O2'
_chemical_formula_weight 297.38
_space_group_crystal_system orthorhombic
_space_group_IT_number 19
_space_group_name_Hall 'P 2ac 2ab'
_space_group_name_H-M_alt 'P 21 21 21'
_atom_sites_solution_hydrogens mixed
_atom_sites_solution_primary direct
_atom_sites_solution_secondary difmap
_audit_block_doi 10.5517/ccdc.csd.cc2hzdpl
_audit_creation_method SHELXL-2019/1
_audit_update_record
;
2024-01-02 deposited with the CCDC.	2025-08-04 downloaded from the CCDC.
;
_cell_angle_alpha 90
_cell_angle_beta 90
_cell_angle_gamma 90
_cell_formula_units_Z 4
_cell_length_a 5.83723(9)
_cell_length_b 11.91509(19)
_cell_length_c 23.6848(4)
_cell_measurement_reflns_used 9797
_cell_measurement_temperature 100(2)
_cell_measurement_theta_max 77.44
_cell_measurement_theta_min 3.73
_cell_volume 1647.30(5)
_computing_cell_refinement 'SAINT 8.38A (Bruker-AXS, 2017)'
_computing_data_collection 'APEX3 v2017.3.0 (Bruker-AXS, 2017)'
_computing_data_reduction 'SAINT 8.38A (Bruker-AXS, 2017)'
_computing_molecular_graphics 'Bruker SHELXTL'
_computing_publication_material 'Bruker SHELXTL'
_computing_structure_refinement 'SHELXL-2019/1 (Sheldrick, 2019)'
_computing_structure_solution 'SHELXT-2015 (Sheldrick, 2015)'
_diffrn_ambient_temperature 100(2)
_diffrn_detector_area_resol_mean 7.4
_diffrn_measured_fraction_theta_full 0.999
_diffrn_measured_fraction_theta_max 1.000
_diffrn_measurement_device_type 'Bruker Photon3 CPAD'
_diffrn_measurement_method '\f and \w scans'
_diffrn_radiation_type CuK\a
_diffrn_radiation_wavelength 1.54178
_diffrn_reflns_av_R_equivalents 0.0376
_diffrn_reflns_av_unetI/netI 0.0167
_diffrn_reflns_Laue_measured_fraction_full 0.999
_diffrn_reflns_Laue_measured_fraction_max 1.000
_diffrn_reflns_limit_h_max 7
_diffrn_reflns_limit_h_min -7
_diffrn_reflns_limit_k_max 15
_diffrn_reflns_limit_k_min -14
_diffrn_reflns_limit_l_max 29
_diffrn_reflns_limit_l_min -29
_diffrn_reflns_number 36101
_diffrn_reflns_point_group_measured_fraction_full 1.000
_diffrn_reflns_point_group_measured_fraction_max 0.997
_diffrn_reflns_theta_full 67.679
_diffrn_reflns_theta_max 77.429
_diffrn_reflns_theta_min 3.732
_diffrn_source 'I\mS micro-focus sealed tube, multilayer optics'
_exptl_absorpt_coefficient_mu 0.608
_exptl_absorpt_correction_T_max 0.7541
_exptl_absorpt_correction_T_min 0.6218
_exptl_absorpt_correction_type multi-scan
_exptl_absorpt_process_details 'SADABS (Herbst-Irmer et al., 2015)'
_exptl_crystal_colour colourless
_exptl_crystal_density_diffrn 1.199
_exptl_crystal_density_method 'not measured'
_exptl_crystal_description needle
_exptl_crystal_F_000 640
_exptl_crystal_size_max 0.345
_exptl_crystal_size_mid 0.070
_exptl_crystal_size_min 0.040
_refine_diff_density_max 0.387
_refine_diff_density_min -0.170
_refine_diff_density_rms 0.038
_refine_ls_abs_structure_details
; 
 Flack x determined using 1391 quotients [(I+)-(I-)]/[(I+)+(I-)] 
 (Parsons, Flack and Wagner, Acta Cryst. B69 (2013) 249-259). 
;
_refine_ls_abs_structure_Flack 0.01(5)
_refine_ls_extinction_method none
_refine_ls_goodness_of_fit_ref 1.051
_refine_ls_hydrogen_treatment mixed
_refine_ls_matrix_type full
_refine_ls_number_parameters 209
_refine_ls_number_reflns 3494
_refine_ls_number_restraints 6
_refine_ls_restrained_S_all 1.053
_refine_ls_R_factor_all 0.0323
_refine_ls_R_factor_gt 0.0314
_refine_ls_shift/su_max 0.000
_refine_ls_shift/su_mean 0.000
_refine_ls_structure_factor_coef Fsqd
_refine_ls_weighting_details 'w=1/[\s^2^(Fo^2^)+(0.0448P)^2^+0.3976P] where P=(Fo^2^+2Fc^2^)/3'
_refine_ls_weighting_scheme calc
_refine_ls_wR_factor_gt 0.0809
_refine_ls_wR_factor_ref 0.0818
_reflns_Friedel_coverage 0.707
_reflns_Friedel_fraction_full 1.000
_reflns_Friedel_fraction_max 0.993
_reflns_number_gt 3411
_reflns_number_total 3494
_reflns_threshold_expression 'I > 2\s(I)'
_cod_data_source_file d5sc05216e2.cif
_cod_data_source_block p23183
_cod_depositor_comments 'Adding full bibliography for 1575308.cif.'
_cod_original_cell_volume 1647.31(5)
_cod_database_code 1575308
_shelx_shelxl_version_number 2019/1
_shelx_space_group_comment
; 
The symmetry employed for this shelxl refinement is uniquely defined 
by the following loop, which should always be used as a source of 
symmetry information in preference to the above space-group names. 
They are only intended as comments. 
;
_shelx_estimated_absorpt_t_min 0.818
_shelx_estimated_absorpt_t_max 0.976

loop_
_space_group_symop_operation_xyz
'x, y, z'
'-x+1/2, -y, z+1/2'
'-x, y+1/2, -z+1/2'
'x+1/2, -y+1/2, -z'

loop_
_atom_site_label
_atom_site_type_symbol
_atom_site_fract_x
_atom_site_fract_y
_atom_site_fract_z
_atom_site_U_iso_or_equiv
_atom_site_adp_type
_atom_site_occupancy
_atom_site_site_symmetry_order
_atom_site_calc_flag
_atom_site_refinement_flags_posn
_atom_site_refinement_flags_adp
_atom_site_refinement_flags_occupancy
_atom_site_disorder_assembly
_atom_site_disorder_group
O1 O 0.3447(2) 0.68393(10) 0.38698(5) 0.0215(2) Uani 1 1 d . . . . .
O2 O 0.63733(19) 0.66438(10) 0.44614(5) 0.0193(2) Uani 1 1 d . . . . .
C1 C 0.5513(3) 0.66650(13) 0.39665(6) 0.0174(3) Uani 1 1 d . . . . .
C2 C 0.7127(3) 0.64867(15) 0.34684(7) 0.0214(3) Uani 1 1 d . . . . .
H2A H 0.763383 0.722712 0.332574 0.026 Uiso 1 1 calc R U . . .
H2B H 0.850131 0.607705 0.360062 0.026 Uiso 1 1 calc R U . . .
C3 C 0.6034(3) 0.58332(15) 0.29860(7) 0.0230(4) Uani 1 1 d . . . . .
H3 H 0.476674 0.629327 0.282106 0.028 Uiso 1 1 calc R U . . .
C4 C 0.7708(3) 0.55282(15) 0.25194(7) 0.0245(4) Uani 1 1 d . . . . .
C5 C 0.9476(3) 0.61643(16) 0.22943(7) 0.0286(4) Uani 1 1 d . . . . .
H5 H 0.978433 0.689596 0.243433 0.034 Uiso 1 1 calc R U . . .
C6 C 1.0795(3) 0.57109(17) 0.18580(7) 0.0299(4) Uani 1 1 d . . . . .
H6 H 1.202998 0.612974 0.170369 0.036 Uiso 1 1 calc R U . . .
C7 C 1.0301(4) 0.46473(17) 0.16497(7) 0.0312(4) Uani 1 1 d . . . . .
H7 H 1.118504 0.435276 0.134733 0.037 Uiso 1 1 calc R U . . .
C8 C 0.8538(3) 0.40088(16) 0.18759(7) 0.0280(4) Uani 1 1 d . . . . .
H8 H 0.820738 0.328367 0.173039 0.034 Uiso 1 1 calc R U . . .
C9 C 0.7268(3) 0.44486(14) 0.23184(7) 0.0242(4) Uani 1 1 d . . . . .
C10 C 0.5293(3) 0.39244(16) 0.26385(8) 0.0293(4) Uani 1 1 d . . . . .
H10A H 0.564706 0.314165 0.274828 0.035 Uiso 1 1 calc R U . . .
H10B H 0.387149 0.393270 0.241072 0.035 Uiso 1 1 calc R U . . .
C11 C 0.5069(3) 0.46856(14) 0.31615(7) 0.0257(4) Uani 1 1 d . . . . .
H11A H 0.344437 0.475505 0.327607 0.031 Uiso 1 1 calc R U . . .
H11B H 0.595303 0.437349 0.348189 0.031 Uiso 1 1 calc R U . . .
N1 N 0.0838(2) 0.65476(11) 0.47979(5) 0.0166(3) Uani 1 1 d D . . . .
H1A H -0.064(3) 0.6462(17) 0.4659(8) 0.025 Uiso 1 1 d D U . . .
H1B H 0.090(4) 0.7173(15) 0.5042(8) 0.025 Uiso 1 1 d D U . . .
H1C H 0.189(3) 0.6663(18) 0.4492(8) 0.025 Uiso 1 1 d D U . . .
C12 C -0.0204(3) 0.53477(14) 0.56027(7) 0.0248(4) Uani 1 1 d . . . . .
H12A H -0.034152 0.602760 0.583304 0.037 Uiso 1 1 calc R U . . .
H12B H 0.030183 0.472208 0.584063 0.037 Uiso 1 1 calc R U . . .
H12C H -0.169522 0.516747 0.543555 0.037 Uiso 1 1 calc R U . . .
C13 C 0.1539(3) 0.55431(13) 0.51350(6) 0.0183(3) Uani 1 1 d . . . . .
H13 H 0.305144 0.570959 0.531494 0.022 Uiso 1 1 calc R U . . .
C14 C 0.1832(3) 0.45263(13) 0.47576(7) 0.0183(3) Uani 1 1 d . . . . .
C15 C 0.3804(3) 0.38758(14) 0.47987(7) 0.0216(3) Uani 1 1 d . . . . .
H15 H 0.498418 0.409353 0.505221 0.026 Uiso 1 1 calc R U . . .
C16 C 0.4075(3) 0.29097(14) 0.44740(8) 0.0246(4) Uani 1 1 d . . . . .
H16 H 0.541890 0.246654 0.451158 0.029 Uiso 1 1 calc R U . . .
C17 C 0.2378(3) 0.25968(14) 0.40961(8) 0.0242(4) Uani 1 1 d . . . . .
H17 H 0.256320 0.194478 0.386979 0.029 Uiso 1 1 calc R U . . .
C18 C 0.0402(3) 0.32444(14) 0.40504(7) 0.0233(3) Uani 1 1 d . . . . .
H18 H -0.076232 0.303464 0.379067 0.028 Uiso 1 1 calc R U . . .
C19 C 0.0121(3) 0.41973(14) 0.43830(7) 0.0205(3) Uani 1 1 d . . . . .
H19 H -0.124577 0.462604 0.435431 0.025 Uiso 1 1 calc R U . . .

loop_
_atom_site_aniso_label
_atom_site_aniso_U_11
_atom_site_aniso_U_22
_atom_site_aniso_U_33
_atom_site_aniso_U_23
_atom_site_aniso_U_13
_atom_site_aniso_U_12
O1 0.0178(5) 0.0271(6) 0.0195(5) 0.0016(5) -0.0001(4) 0.0025(5)
O2 0.0166(5) 0.0231(5) 0.0181(5) -0.0039(4) -0.0012(4) 0.0022(4)
C1 0.0190(7) 0.0144(7) 0.0189(7) -0.0009(6) 0.0014(6) -0.0016(6)
C2 0.0182(8) 0.0257(8) 0.0203(7) -0.0033(6) 0.0024(6) -0.0033(6)
C3 0.0221(8) 0.0247(8) 0.0224(8) -0.0010(6) -0.0004(6) 0.0007(7)
C4 0.0304(9) 0.0250(8) 0.0181(7) -0.0022(6) -0.0001(7) 0.0024(7)
C5 0.0369(10) 0.0246(8) 0.0243(8) -0.0008(7) 0.0063(8) 0.0000(8)
C6 0.0326(10) 0.0350(10) 0.0221(8) 0.0047(7) 0.0071(7) 0.0050(8)
C7 0.0376(10) 0.0385(10) 0.0174(8) -0.0032(7) 0.0032(7) 0.0137(9)
C8 0.0333(9) 0.0287(9) 0.0219(8) -0.0070(7) -0.0066(7) 0.0084(8)
C9 0.0275(8) 0.0246(8) 0.0206(7) -0.0030(6) -0.0044(7) 0.0043(7)
C10 0.0299(9) 0.0249(8) 0.0332(9) -0.0071(7) -0.0027(8) -0.0028(7)
C11 0.0269(9) 0.0242(8) 0.0260(8) -0.0025(7) 0.0023(7) -0.0037(7)
N1 0.0142(6) 0.0178(6) 0.0178(6) -0.0023(5) 0.0002(5) -0.0001(5)
C12 0.0289(9) 0.0243(8) 0.0213(8) -0.0009(6) 0.0027(7) -0.0055(7)
C13 0.0172(7) 0.0189(7) 0.0187(7) 0.0005(6) -0.0033(6) -0.0009(6)
C14 0.0179(7) 0.0173(7) 0.0198(7) 0.0026(6) 0.0009(6) -0.0020(6)
C15 0.0170(8) 0.0212(7) 0.0267(8) 0.0026(6) -0.0035(6) -0.0014(6)
C16 0.0183(8) 0.0197(8) 0.0357(9) 0.0042(7) 0.0007(7) 0.0031(6)
C17 0.0272(9) 0.0173(7) 0.0281(8) -0.0017(6) 0.0042(7) -0.0001(7)
C18 0.0222(8) 0.0221(8) 0.0255(8) -0.0022(6) -0.0050(7) -0.0017(7)
C19 0.0176(7) 0.0203(7) 0.0237(8) 0.0001(6) -0.0034(6) 0.0020(6)

loop_
_atom_type_symbol
_atom_type_description
_atom_type_scat_dispersion_real
_atom_type_scat_dispersion_imag
_atom_type_scat_source
C C 0.0181 0.0091 'International Tables Vol C Tables 4.2.6.8 and 6.1.1.4'
H H 0.0000 0.0000 'International Tables Vol C Tables 4.2.6.8 and 6.1.1.4'
N N 0.0311 0.0180 'International Tables Vol C Tables 4.2.6.8 and 6.1.1.4'
O O 0.0492 0.0322 'International Tables Vol C Tables 4.2.6.8 and 6.1.1.4'

loop_
_geom_angle_atom_site_label_1
_geom_angle_atom_site_label_2
_geom_angle_atom_site_label_3
_geom_angle
_geom_angle_site_symmetry_1
_geom_angle_site_symmetry_3
_geom_angle_publ_flag
O1 C1 O2 123.62(14) . . ?
O1 C1 C2 118.65(14) . . ?
O2 C1 C2 117.73(14) . . ?
C3 C2 C1 113.15(14) . . ?
C3 C2 H2A 108.9 . . ?
C1 C2 H2A 108.9 . . ?
C3 C2 H2B 108.9 . . ?
C1 C2 H2B 108.9 . . ?
H2A C2 H2B 107.8 . . ?
C4 C3 C2 113.49(14) . . ?
C4 C3 C11 102.69(14) . . ?
C2 C3 C11 113.93(14) . . ?
C4 C3 H3 108.8 . . ?
C2 C3 H3 108.8 . . ?
C11 C3 H3 108.8 . . ?
C5 C4 C9 120.61(16) . . ?
C5 C4 C3 128.87(16) . . ?
C9 C4 C3 110.52(16) . . ?
C4 C5 C6 118.89(18) . . ?
C4 C5 H5 120.6 . . ?
C6 C5 H5 120.6 . . ?
C7 C6 C5 120.04(18) . . ?
C7 C6 H6 120.0 . . ?
C5 C6 H6 120.0 . . ?
C8 C7 C6 121.11(17) . . ?
C8 C7 H7 119.4 . . ?
C6 C7 H7 119.4 . . ?
C9 C8 C7 118.76(17) . . ?
C9 C8 H8 120.6 . . ?
C7 C8 H8 120.6 . . ?
C8 C9 C4 120.54(17) . . ?
C8 C9 C10 129.01(17) . . ?
C4 C9 C10 110.43(15) . . ?
C9 C10 C11 102.97(14) . . ?
C9 C10 H10A 111.2 . . ?
C11 C10 H10A 111.2 . . ?
C9 C10 H10B 111.2 . . ?
C11 C10 H10B 111.2 . . ?
H10A C10 H10B 109.1 . . ?
C3 C11 C10 105.98(14) . . ?
C3 C11 H11A 110.5 . . ?
C10 C11 H11A 110.5 . . ?
C3 C11 H11B 110.5 . . ?
C10 C11 H11B 110.5 . . ?
H11A C11 H11B 108.7 . . ?
C13 N1 H1A 110.8(13) . . ?
C13 N1 H1B 107.1(13) . . ?
H1A N1 H1B 109.7(17) . . ?
C13 N1 H1C 110.0(13) . . ?
H1A N1 H1C 110.1(16) . . ?
H1B N1 H1C 109.0(17) . . ?
C13 C12 H12A 109.5 . . ?
C13 C12 H12B 109.5 . . ?
H12A C12 H12B 109.5 . . ?
C13 C12 H12C 109.5 . . ?
H12A C12 H12C 109.5 . . ?
H12B C12 H12C 109.5 . . ?
N1 C13 C14 110.83(12) . . ?
N1 C13 C12 109.14(13) . . ?
C14 C13 C12 112.48(13) . . ?
N1 C13 H13 108.1 . . ?
C14 C13 H13 108.1 . . ?
C12 C13 H13 108.1 . . ?
C15 C14 C19 118.76(15) . . ?
C15 C14 C13 119.84(14) . . ?
C19 C14 C13 121.35(14) . . ?
C14 C15 C16 121.04(15) . . ?
C14 C15 H15 119.5 . . ?
C16 C15 H15 119.5 . . ?
C17 C16 C15 119.85(16) . . ?
C17 C16 H16 120.1 . . ?
C15 C16 H16 120.1 . . ?
C16 C17 C18 119.55(15) . . ?
C16 C17 H17 120.2 . . ?
C18 C17 H17 120.2 . . ?
C19 C18 C17 120.37(16) . . ?
C19 C18 H18 119.8 . . ?
C17 C18 H18 119.8 . . ?
C18 C19 C14 120.42(15) . . ?
C18 C19 H19 119.8 . . ?
C14 C19 H19 119.8 . . ?

loop_
_geom_bond_atom_site_label_1
_geom_bond_atom_site_label_2
_geom_bond_distance
_geom_bond_site_symmetry_2
_geom_bond_publ_flag
O1 C1 1.245(2) . ?
O2 C1 1.2754(19) . ?
C1 C2 1.524(2) . ?
C2 C3 1.523(2) . ?
C2 H2A 0.9900 . ?
C2 H2B 0.9900 . ?
C3 C4 1.519(2) . ?
C3 C11 1.536(2) . ?
C3 H3 1.0000 . ?
C4 C5 1.387(3) . ?
C4 C9 1.396(2) . ?
C5 C6 1.397(3) . ?
C5 H5 0.9500 . ?
C6 C7 1.390(3) . ?
C6 H6 0.9500 . ?
C7 C8 1.387(3) . ?
C7 H7 0.9500 . ?
C8 C9 1.386(2) . ?
C8 H8 0.9500 . ?
C9 C10 1.515(3) . ?
C10 C11 1.541(2) . ?
C10 H10A 0.9900 . ?
C10 H10B 0.9900 . ?
C11 H11A 0.9900 . ?
C11 H11B 0.9900 . ?
N1 C13 1.496(2) . ?
N1 H1A 0.930(17) . ?
N1 H1B 0.944(17) . ?
N1 H1C 0.961(17) . ?
C12 C13 1.522(2) . ?
C12 H12A 0.9800 . ?
C12 H12B 0.9800 . ?
C12 H12C 0.9800 . ?
C13 C14 1.515(2) . ?
C13 H13 1.0000 . ?
C14 C15 1.391(2) . ?
C14 C19 1.392(2) . ?
C15 C16 1.393(2) . ?
C15 H15 0.9500 . ?
C16 C17 1.386(3) . ?
C16 H16 0.9500 . ?
C17 C18 1.392(3) . ?
C17 H17 0.9500 . ?
C18 C19 1.392(2) . ?
C18 H18 0.9500 . ?
C19 H19 0.9500 . ?

loop_
_geom_hbond_atom_site_label_D
_geom_hbond_atom_site_label_H
_geom_hbond_atom_site_label_A
_geom_hbond_distance_DH
_geom_hbond_distance_HA
_geom_hbond_distance_DA
_geom_hbond_angle_DHA
_geom_hbond_site_symmetry_A
_geom_hbond_publ_flag
N1 H1A O2 0.930(17) 1.817(18) 2.7276(17) 165.6(19) 1_455 yes
N1 H1B O2 0.944(17) 1.856(17) 2.7963(17) 173(2) 4_466 yes
N1 H1C O1 0.961(17) 1.743(17) 2.6967(18) 171.3(19) . yes
